data_4033542
loop_
_publ_author_name
'Wang, Qiqi'
'Zhang, Lianpeng'
'Yao, Jinzhong'
'Qiu, Guanyinsheng'
'Li, Xiaofang'
'Zhou, Hongwei'

_publ_section_title
;
 Silver-Catalyzed Stereoselective Cyclization to Polysubstituted (
 Z)-1,2-Dihydrobenzo[ cd]indoles.
;
_journal_issue 7
_journal_name_full 'The Journal of organic chemistry'
_journal_page_first 4092
_journal_page_last 4098
_journal_paper_doi 10.1021/acs.joc.7b03257
_journal_volume 83
_journal_year 2018
_chemical_formula_moiety 'C26 H21 N O2 S'
_chemical_formula_sum 'C26 H21 N O2 S'
_chemical_formula_weight 411.52
_space_group_crystal_system triclinic
_space_group_IT_number 2
_space_group_name_Hall '-P 1'
_space_group_name_H-M_alt 'P -1'
_symmetry_space_group_name_Hall '-P 1'
_symmetry_space_group_name_H-M 'P -1'
_atom_sites_solution_hydrogens geom
_audit_creation_date 2017-12-20
_audit_creation_method
;
Olex2 1.2
(compiled 2016.02.19 svn.r3266 for OlexSys, GUI svn.r5155)
;
_cell_angle_alpha 82.019(4)
_cell_angle_beta 77.797(4)
_cell_angle_gamma 70.070(5)
_cell_formula_units_Z 4
_cell_length_a 9.9548(5)
_cell_length_b 11.4972(6)
_cell_length_c 20.4597(9)
_cell_measurement_reflns_used 5145
_cell_measurement_temperature 293(2)
_cell_measurement_theta_max 72.2030
_cell_measurement_theta_min 4.1020
_cell_volume 2146.0(2)
_computing_cell_refinement 'CrysAlisPro 1.171.39.29c (Rigaku OD, 2017)'
_computing_data_collection 'CrysAlisPro 1.171.39.29c (Rigaku OD, 2017)'
_computing_data_reduction 'CrysAlisPro 1.171.39.29c (Rigaku OD, 2017)'
_computing_molecular_graphics 'Olex2 (Dolomanov et al., 2009)'
_computing_publication_material 'Olex2 (Dolomanov et al., 2009)'
_computing_structure_refinement 'ShelXL (Sheldrick, 2015)'
_diffrn_ambient_temperature 293(2)
_diffrn_detector 'CCD plate'
_diffrn_detector_area_resol_mean 16.0802
_diffrn_detector_type Eos
_diffrn_measured_fraction_theta_full 0.998
_diffrn_measured_fraction_theta_max 0.973
_diffrn_measurement_details
;
List of Runs (angles in degrees, time in seconds):

  # Type    Start    End  Width  t~exp~   \w     \q     \k     \f   Frames
--------------------------------------------------------------------------
  1  \w    -24.00  24.00   1.00    1.00    --   36.96 -57.00-150.00   48
  2  \w    -23.00  28.00   1.00    1.00    --   36.96 -57.00 -60.00   51
  3  \w     60.00 104.00   1.00    1.00    --   36.96  57.00-180.00   44
  4  \w    -19.00  31.00   1.00    1.00    --   36.96 -57.00   0.00   50
  5  \w     33.00  72.00   1.00    1.00    --   36.96 -99.00 -90.00   39
  6  \w     -3.00  23.00   1.00    1.00    --   36.96 -99.00 -90.00   26
  7  \w     38.00  63.00   1.00    1.00    --   36.96 -77.00 -60.00   25
  8  \w    -31.00  -5.00   1.00    1.00    --   36.96 -77.00 -60.00   26
  9  \w     -3.00  75.00   1.00    1.00    --   36.96 -99.00 150.00   78
 10  \w     10.00  99.00   1.00    1.00    --   36.96  77.00  60.00   89
 11  \w     41.00 103.00   1.00    1.00    --   36.96  57.00-120.00   62
 12  \w     48.00 125.00   1.00    3.87    --  108.00 -45.00  90.00   77
 13  \w     97.00 129.00   1.00    3.87    --  108.00 -30.00-180.00   32
 14  \w     39.00  74.00   1.00    3.87    --  108.00 -30.00-180.00   35
 15  \w     93.00 168.00   1.00    3.87    --  108.00  61.00 -90.00   75
 16  \w     47.00 109.00   1.00    3.87    --  108.00-111.00-120.00   62
 17  \w    126.00 176.00   1.00    3.87    --  108.00  15.00 150.00   50
 18  \w     62.00 113.00   1.00    3.87    --  108.00-111.00  60.00   51
 19  \w     53.00 124.00   1.00    3.87    --  108.00 -61.00-150.00   71
 20  \w     86.00 112.00   1.00    3.87    --  108.00  15.00 150.00   26
 21  \w     40.00 109.00   1.00    3.87    --  108.00 -95.00 120.00   69
 22  \w     40.00 121.00   1.00    3.87    --  108.00 -45.00 -60.00   81
 23  \w    101.00 167.00   1.00    3.87    --  108.00 111.00-150.00   66
 24  \w    112.00 175.00   1.00    3.87    --  108.00  15.00  30.00   63
 25  \w     71.00 106.00   1.00    3.87    --  108.00 -95.00 -60.00   35
 26  \w     75.00 100.00   1.00    3.87    --  108.00  15.00  30.00   25
;
_diffrn_measurement_device 'four-circle diffractometer'
_diffrn_measurement_device_type 'Xcalibur, Eos, Gemini'
_diffrn_measurement_method '\w scans'
_diffrn_orient_matrix_type 'CrysAlisPro convention (1999,Acta A55,543-557)'
_diffrn_orient_matrix_UB_11 0.1193686000
_diffrn_orient_matrix_UB_12 0.0402947000
_diffrn_orient_matrix_UB_13 -0.0489613000
_diffrn_orient_matrix_UB_21 -0.0825737000
_diffrn_orient_matrix_UB_22 0.1362848000
_diffrn_orient_matrix_UB_23 0.0149650000
_diffrn_orient_matrix_UB_31 0.0830617000
_diffrn_orient_matrix_UB_32 -0.0150267000
_diffrn_orient_matrix_UB_33 0.0578379000
_diffrn_radiation_monochromator graphite
_diffrn_radiation_probe x-ray
_diffrn_radiation_type CuK\a
_diffrn_radiation_wavelength 1.54184
_diffrn_reflns_av_R_equivalents 0.0233
_diffrn_reflns_av_unetI/netI 0.0343
_diffrn_reflns_Laue_measured_fraction_full 0.998
_diffrn_reflns_Laue_measured_fraction_max 0.973
_diffrn_reflns_limit_h_max 12
_diffrn_reflns_limit_h_min -11
_diffrn_reflns_limit_k_max 14
_diffrn_reflns_limit_k_min -13
_diffrn_reflns_limit_l_max 25
_diffrn_reflns_limit_l_min -18
_diffrn_reflns_number 14011
_diffrn_reflns_point_group_measured_fraction_full 0.998
_diffrn_reflns_point_group_measured_fraction_max 0.973
_diffrn_reflns_theta_full 67.684
_diffrn_reflns_theta_max 72.192
_diffrn_reflns_theta_min 4.434
_diffrn_source 'fine-focus sealed X-ray tube'
_diffrn_source_type 'Enhance (Cu) X-ray Source'
_exptl_absorpt_coefficient_mu 7.741
_exptl_absorpt_correction_T_max 1.00000
_exptl_absorpt_correction_T_min 0.80698
_exptl_absorpt_correction_type multi-scan
_exptl_absorpt_process_details
;
CrysAlisPro 1.171.39.29c (Rigaku Oxford Diffraction, 2017)
Empirical absorption correction using spherical harmonics,
 implemented in SCALE3 ABSPACK scaling algorithm.
;
_exptl_crystal_density_diffrn 1.743
_exptl_crystal_F_000 1140
_refine_diff_density_max 0.229
_refine_diff_density_min -0.587
_refine_diff_density_rms 0.043
_refine_ls_extinction_method none
_refine_ls_goodness_of_fit_ref 1.022
_refine_ls_hydrogen_treatment constr
_refine_ls_matrix_type full
_refine_ls_number_parameters 545
_refine_ls_number_reflns 8238
_refine_ls_number_restraints 0
_refine_ls_restrained_S_all 1.022
_refine_ls_R_factor_all 0.0538
_refine_ls_R_factor_gt 0.0437
_refine_ls_shift/su_max 0.004
_refine_ls_shift/su_mean 0.000
_refine_ls_structure_factor_coef Fsqd
_refine_ls_weighting_details 'w=1/[\s^2^(Fo^2^)+(0.0729P)^2^+0.2291P] where P=(Fo^2^+2Fc^2^)/3'
_refine_ls_weighting_scheme calc
_refine_ls_wR_factor_gt 0.1194
_refine_ls_wR_factor_ref 0.1323
_reflns_Friedel_coverage 0.000
_reflns_number_gt 6764
_reflns_number_total 8238
_reflns_threshold_expression 'I > 2\s(I)'
_cod_data_source_file jo7b03257_si_002.cif
_cod_data_source_block 20171013-1
_cod_depositor_comments
;
       Adding full bibliography for 4033542.cif.

2020-06-08
Z value and formula fixed to values more according to usual
chemical conventions.                 miguel
;
_cod_original_formula_sum 'C15 H15 N15 O15 S15'
_cod_original_formula_weight 1126.32
_cod_original_formula_moiety '2(C26 H21 N O2 S)'
_cod_original_formula_units_Z 2
_cod_original_cell_volume 2145.97(19)
_cod_database_code 4033542
_chemical_oxdiff_formula 'C H O N S'
_shelx_space_group_comment
;
The symmetry employed for this shelxl refinement is uniquely defined
by the following loop, which should always be used as a source of
symmetry information in preference to the above space-group names.
They are only intended as comments.
;
_reflns_odcompleteness_completeness 99.87
_reflns_odcompleteness_iscentric 1
_reflns_odcompleteness_theta 66.97
_olex2_refinement_description
;
1. Fixed Uiso
 At 1.2 times of:
  All C(H) groups
 At 1.5 times of:
  All C(H,H,H) groups
2.a Aromatic/amide H refined with riding coordinates:
 C00G(H00G), C00J(H00J), C00L(H00L), C00N(H00N), C00O(H00O), C00R(H00R),
 C00T(H00T), C00U(H00U), C00V(H00V), C00W(H00W), C00X(H00X), C00Y(H00Y),
 C00Z(H00Z), C012(H012), C013(H013), C014(H014), C015(H015), C016(H016),
 C017(H017), C018(H018), C019(H019), C01B(H01B), C01C(H01I), C01D(H01D),
 C01E(H01J), C01F(H01K), C01G(H01L), C01H(H01M), C01I(H01N), C01K(H01O)
2.b Idealised Me refined as rotating group:
 C01L(H01A,H01C,H01E), C01M(H01P,H01Q,H01R), C01N(H01S,H01T,H01U), C01O(H01F,
 H01G,H01H)
;
_shelx_shelxl_version_number 2014/7
_olex2_submission_special_instructions 'No special instructions were received'
_oxdiff_exptl_absorpt_empirical_details
;
Empirical correction (ABSPACK) includes:
- Absorption correction using spherical harmonics
- Frame scaling
;
_oxdiff_exptl_absorpt_empirical_full_max 1.383
_oxdiff_exptl_absorpt_empirical_full_min 0.772

loop_
_space_group_symop_operation_xyz
'x, y, z'
'-x, -y, -z'

loop_
_atom_site_label
_atom_site_type_symbol
_atom_site_fract_x
_atom_site_fract_y
_atom_site_fract_z
_atom_site_U_iso_or_equiv
_atom_site_adp_type
_atom_site_occupancy
_atom_site_site_symmetry_order
_atom_site_calc_flag
_atom_site_refinement_flags_posn
S001 S 0.85752(5) 0.45124(4) 0.14760(2) 0.04455(12) Uani 1 1 d .
S002 S 0.63909(6) 0.81705(4) 0.60836(2) 0.05267(13) Uani 1 1 d .
O003 O 0.94907(17) 0.52029(13) 0.11177(7) 0.0576(3) Uani 1 1 d .
O004 O 0.75350(17) 0.49838(12) 0.20492(7) 0.0596(4) Uani 1 1 d .
O005 O 0.74220(18) 0.69781(14) 0.61733(8) 0.0645(4) Uani 1 1 d .
N006 N 0.97258(16) 0.31245(13) 0.17254(7) 0.0421(3) Uani 1 1 d .
O007 O 0.5431(2) 0.84033(16) 0.56149(8) 0.0699(4) Uani 1 1 d .
N008 N 0.52761(17) 0.84858(14) 0.68322(8) 0.0472(3) Uani 1 1 d .
C009 C 0.90021(19) 0.22681(15) 0.21267(9) 0.0432(4) Uani 1 1 d .
C00A C 1.06667(19) 0.24673(16) 0.11600(9) 0.0445(4) Uani 1 1 d .
C00B C 1.03922(19) 0.13484(16) 0.11712(9) 0.0460(4) Uani 1 1 d .
C00C C 0.6938(2) 0.58115(16) 0.75522(9) 0.0462(4) Uani 1 1 d .
C00D C 0.77040(19) 0.41440(16) 0.09066(9) 0.0445(4) Uani 1 1 d .
C00E C 0.9358(2) 0.12038(16) 0.17267(9) 0.0471(4) Uani 1 1 d .
C00F C 0.59490(19) 0.82048(16) 0.74318(9) 0.0440(4) Uani 1 1 d .
C00G C 0.6684(2) 0.70877(17) 0.76929(9) 0.0466(4) Uani 1 1 d .
H00G H 0.7128 0.7138 0.8040 0.056 Uiso 1 1 calc R
C00H C 0.5494(2) 0.93667(16) 0.77615(10) 0.0472(4) Uani 1 1 d .
C00I C 0.8135(2) 0.32660(17) 0.32489(9) 0.0476(4) Uani 1 1 d .
C00J C 0.8278(2) 0.41706(17) 0.02281(10) 0.0489(4) Uani 1 1 d .
H00J H 0.9099 0.4410 0.0071 0.059 Uiso 1 1 calc R
C00K C 0.4510(2) 1.02518(17) 0.74066(10) 0.0505(4) Uani 1 1 d .
C00L C 0.8294(2) 0.23905(17) 0.27626(9) 0.0488(4) Uani 1 1 d .
H00L H 0.7818 0.1811 0.2922 0.059 Uiso 1 1 calc R
C00M C 0.4328(2) 0.97616(18) 0.68538(10) 0.0510(4) Uani 1 1 d .
C00N C 0.9124(2) 0.38909(19) 0.32257(10) 0.0536(4) Uani 1 1 d .
H00N H 0.9897 0.3798 0.2869 0.064 Uiso 1 1 calc R
C00O C 1.1654(2) 0.2781(2) 0.06576(10) 0.0557(4) Uani 1 1 d .
H00O H 1.1868 0.3510 0.0649 0.067 Uiso 1 1 calc R
C00P C 1.1065(2) 0.05053(19) 0.06758(11) 0.0558(5) Uani 1 1 d .
C00Q C 0.7291(2) 0.92827(19) 0.59139(10) 0.0548(4) Uani 1 1 d .
C00R C 0.8049(2) 0.48776(18) 0.78115(11) 0.0555(4) Uani 1 1 d .
H00R H 0.8632 0.5088 0.8043 0.067 Uiso 1 1 calc R
C00S C 0.6407(2) 0.3470(2) 0.00159(12) 0.0603(5) Uani 1 1 d .
C00T C 0.7618(2) 0.38380(19) -0.02107(10) 0.0556(5) Uani 1 1 d .
H00T H 0.7994 0.3862 -0.0667 0.067 Uiso 1 1 calc R
C00U C 0.8945(3) 0.01554(19) 0.17987(12) 0.0600(5) Uani 1 1 d .
H00U H 0.8270 0.0016 0.2165 0.072 Uiso 1 1 calc R
C00V C 0.6998(2) 0.3415(2) 0.37969(10) 0.0605(5) Uani 1 1 d .
H00V H 0.6336 0.2992 0.3833 0.073 Uiso 1 1 calc R
C00W C 0.6497(2) 0.3771(2) 0.11476(12) 0.0631(5) Uani 1 1 d .
H00W H 0.6120 0.3747 0.1604 0.076 Uiso 1 1 calc R
C00X C 0.5740(2) 0.9678(2) 0.83413(11) 0.0608(5) Uani 1 1 d .
H00X H 0.6380 0.9107 0.8594 0.073 Uiso 1 1 calc R
C00Y C 0.6061(3) 0.5454(2) 0.72296(12) 0.0608(5) Uani 1 1 d .
H00Y H 0.5306 0.6056 0.7053 0.073 Uiso 1 1 calc R
C00Z C 0.8976(3) 0.4644(2) 0.37230(11) 0.0636(5) Uani 1 1 d .
H00Z H 0.9656 0.5045 0.3697 0.076 Uiso 1 1 calc R
C010 C 0.7427(3) 0.32888(19) 0.74126(12) 0.0646(6) Uani 1 1 d .
C011 C 0.3748(2) 1.14647(19) 0.75912(13) 0.0624(5) Uani 1 1 d .
C012 C 0.8552(3) 0.9050(2) 0.61668(12) 0.0651(5) Uani 1 1 d .
H012 H 0.8909 0.8319 0.6426 0.078 Uiso 1 1 calc R
C013 C 1.2337(2) 0.1939(2) 0.01492(12) 0.0666(6) Uani 1 1 d .
H013 H 1.2996 0.2143 -0.0204 0.080 Uiso 1 1 calc R
C014 C 0.6298(3) 0.4214(2) 0.71687(13) 0.0706(6) Uani 1 1 d .
H014 H 0.5685 0.3996 0.6959 0.085 Uiso 1 1 calc R
C015 C 1.2077(3) 0.0839(2) 0.01504(12) 0.0689(6) Uani 1 1 d .
H015 H 1.2564 0.0315 -0.0193 0.083 Uiso 1 1 calc R
C016 C 0.9582(3) -0.0698(2) 0.12994(13) 0.0679(6) Uani 1 1 d .
H016 H 0.9292 -0.1396 0.1338 0.082 Uiso 1 1 calc R
C017 C 0.8300(3) 0.3647(2) 0.77305(13) 0.0669(6) Uani 1 1 d .
H017 H 0.9074 0.3045 0.7894 0.080 Uiso 1 1 calc R
C018 C 0.3358(3) 1.0479(2) 0.64617(12) 0.0678(6) Uani 1 1 d .
H018 H 0.3198 1.0173 0.6098 0.081 Uiso 1 1 calc R
C019 C 1.0608(3) -0.0550(2) 0.07580(12) 0.0657(6) Uani 1 1 d .
H019 H 1.1002 -0.1145 0.0445 0.079 Uiso 1 1 calc R
C01A C 0.7834(3) 0.4814(2) 0.42595(12) 0.0713(6) Uani 1 1 d .
C01B C 0.5864(3) 0.3437(3) 0.06982(14) 0.0731(6) Uani 1 1 d .
H01B H 0.5053 0.3184 0.0856 0.088 Uiso 1 1 calc R
C01C C 0.4987(3) 1.0893(2) 0.85388(14) 0.0744(7) Uani 1 1 d .
H01I H 0.5145 1.1114 0.8930 0.089 Uiso 1 1 calc R
C01D C 0.6854(3) 0.4187(3) 0.42836(12) 0.0756(7) Uani 1 1 d .
H01D H 0.6076 0.4290 0.4639 0.091 Uiso 1 1 calc R
C01E C 0.6759(3) 1.0367(2) 0.55283(12) 0.0691(6) Uani 1 1 d .
H01J H 0.5914 1.0522 0.5358 0.083 Uiso 1 1 calc R
C01F C 0.9265(3) 0.9913(3) 0.60296(14) 0.0752(6) Uani 1 1 d .
H01K H 1.0113 0.9757 0.6198 0.090 Uiso 1 1 calc R
C01G C 0.2767(3) 1.2205(2) 0.71719(16) 0.0785(7) Uani 1 1 d .
H01L H 0.2235 1.3023 0.7262 0.094 Uiso 1 1 calc R
C01H C 0.4034(3) 1.1762(2) 0.81818(15) 0.0762(7) Uani 1 1 d .
H01M H 0.3573 1.2554 0.8330 0.091 Uiso 1 1 calc R
C01I C 0.7498(3) 1.1210(3) 0.54006(14) 0.0825(7) Uani 1 1 d .
H01N H 0.7143 1.1940 0.5140 0.099 Uiso 1 1 calc R
C01J C 0.8754(3) 1.1007(3) 0.56475(13) 0.0757(6) Uani 1 1 d .
C01K C 0.2603(3) 1.1719(2) 0.66376(16) 0.0818(7) Uani 1 1 d .
H01O H 0.1956 1.2229 0.6369 0.098 Uiso 1 1 calc R
C01L C 0.5700(3) 0.3091(3) -0.04700(17) 0.0879(8) Uani 1 1 d .
H01A H 0.6112 0.3296 -0.0921 0.132 Uiso 1 1 calc GR
H01C H 0.4675 0.3524 -0.0391 0.132 Uiso 1 1 calc GR
H01E H 0.5867 0.2213 -0.0405 0.132 Uiso 1 1 calc GR
C01M C 0.7702(4) 0.1929(2) 0.73477(18) 0.0961(10) Uani 1 1 d .
H01P H 0.7502 0.1528 0.7784 0.144 Uiso 1 1 calc GR
H01Q H 0.8697 0.1549 0.7150 0.144 Uiso 1 1 calc GR
H01R H 0.7080 0.1848 0.7068 0.144 Uiso 1 1 calc GR
C01N C 0.9545(4) 1.1952(3) 0.55155(19) 0.1042(10) Uani 1 1 d .
H01S H 0.9152 1.2534 0.5856 0.156 Uiso 1 1 calc GR
H01T H 0.9427 1.2384 0.5084 0.156 Uiso 1 1 calc GR
H01U H 1.0559 1.1538 0.5523 0.156 Uiso 1 1 calc GR
C01O C 0.7675(5) 0.5636(3) 0.48073(17) 0.1147(13) Uani 1 1 d .
H01F H 0.8569 0.5801 0.4779 0.172 Uiso 1 1 calc GR
H01G H 0.7445 0.5224 0.5237 0.172 Uiso 1 1 calc GR
H01H H 0.6909 0.6403 0.4754 0.172 Uiso 1 1 calc GR

loop_
_atom_site_aniso_label
_atom_site_aniso_U_11
_atom_site_aniso_U_22
_atom_site_aniso_U_33
_atom_site_aniso_U_23
_atom_site_aniso_U_13
_atom_site_aniso_U_12
S001 0.0551(2) 0.0343(2) 0.0455(2) -0.00254(15) -0.01580(18) -0.01189(17)
S002 0.0646(3) 0.0537(3) 0.0407(2) -0.01114(18) -0.01350(19) -0.0148(2)
O003 0.0782(9) 0.0471(7) 0.0599(8) 0.0055(6) -0.0249(7) -0.0318(7)
O004 0.0698(9) 0.0440(7) 0.0553(8) -0.0122(6) -0.0133(7) -0.0012(6)
O005 0.0772(10) 0.0544(8) 0.0553(8) -0.0181(6) -0.0070(7) -0.0100(7)
N006 0.0461(7) 0.0375(7) 0.0425(7) -0.0014(5) -0.0124(6) -0.0113(6)
O007 0.0900(11) 0.0787(10) 0.0510(8) -0.0095(7) -0.0289(8) -0.0284(9)
N008 0.0527(8) 0.0442(8) 0.0441(8) -0.0071(6) -0.0138(6) -0.0104(6)
C009 0.0481(9) 0.0373(8) 0.0447(9) -0.0008(7) -0.0119(7) -0.0128(7)
C00A 0.0435(8) 0.0440(9) 0.0445(9) -0.0037(7) -0.0129(7) -0.0087(7)
C00B 0.0466(9) 0.0409(8) 0.0487(9) -0.0043(7) -0.0151(7) -0.0076(7)
C00C 0.0513(9) 0.0431(9) 0.0438(9) -0.0034(7) -0.0088(7) -0.0143(7)
C00D 0.0466(9) 0.0386(8) 0.0493(9) -0.0017(7) -0.0161(7) -0.0109(7)
C00E 0.0523(9) 0.0408(9) 0.0484(9) -0.0016(7) -0.0148(7) -0.0122(7)
C00F 0.0477(9) 0.0438(9) 0.0417(8) -0.0084(7) -0.0102(7) -0.0129(7)
C00G 0.0530(9) 0.0447(9) 0.0437(9) -0.0060(7) -0.0134(7) -0.0136(7)
C00H 0.0496(9) 0.0417(9) 0.0501(9) -0.0097(7) -0.0081(7) -0.0123(7)
C00I 0.0521(10) 0.0487(9) 0.0393(8) 0.0007(7) -0.0120(7) -0.0118(8)
C00J 0.0559(10) 0.0480(9) 0.0478(9) 0.0019(7) -0.0136(8) -0.0225(8)
C00K 0.0502(9) 0.0436(9) 0.0561(10) -0.0084(8) -0.0071(8) -0.0125(8)
C00L 0.0547(10) 0.0480(9) 0.0457(9) 0.0010(7) -0.0110(8) -0.0196(8)
C00M 0.0507(10) 0.0464(9) 0.0524(10) -0.0021(8) -0.0095(8) -0.0115(8)
C00N 0.0566(10) 0.0554(10) 0.0492(10) -0.0057(8) -0.0101(8) -0.0174(9)
C00O 0.0550(10) 0.0597(11) 0.0535(11) -0.0034(9) -0.0084(8) -0.0209(9)
C00P 0.0568(11) 0.0513(10) 0.0565(11) -0.0143(8) -0.0163(9) -0.0060(8)
C00Q 0.0620(11) 0.0573(11) 0.0431(9) -0.0057(8) -0.0097(8) -0.0156(9)
C00R 0.0597(11) 0.0481(10) 0.0612(11) 0.0029(8) -0.0204(9) -0.0172(9)
C00S 0.0572(11) 0.0553(11) 0.0762(14) -0.0152(10) -0.0245(10) -0.0161(9)
C00T 0.0635(11) 0.0559(11) 0.0509(10) -0.0078(8) -0.0164(9) -0.0182(9)
C00U 0.0722(13) 0.0476(10) 0.0646(12) -0.0022(9) -0.0142(10) -0.0244(9)
C00V 0.0616(12) 0.0687(13) 0.0489(10) -0.0041(9) -0.0059(9) -0.0204(10)
C00W 0.0524(11) 0.0821(15) 0.0565(11) -0.0036(10) -0.0057(9) -0.0266(10)
C00X 0.0673(12) 0.0552(11) 0.0618(12) -0.0201(9) -0.0171(10) -0.0124(9)
C00Y 0.0656(12) 0.0536(11) 0.0685(13) -0.0065(9) -0.0256(10) -0.0170(9)
C00Z 0.0812(15) 0.0567(11) 0.0595(12) -0.0065(9) -0.0220(11) -0.0238(11)
C010 0.0801(14) 0.0443(10) 0.0654(13) -0.0085(9) 0.0037(11) -0.0232(10)
C011 0.0609(12) 0.0422(10) 0.0780(14) -0.0094(9) -0.0063(10) -0.0103(9)
C012 0.0653(12) 0.0603(12) 0.0674(13) -0.0017(10) -0.0204(10) -0.0134(10)
C013 0.0589(12) 0.0811(15) 0.0552(12) -0.0101(11) 0.0011(9) -0.0213(11)
C014 0.0855(16) 0.0662(14) 0.0745(15) -0.0163(11) -0.0191(12) -0.0353(12)
C015 0.0646(13) 0.0779(15) 0.0570(12) -0.0260(11) -0.0046(10) -0.0093(11)
C016 0.0871(16) 0.0438(10) 0.0813(15) -0.0081(10) -0.0271(13) -0.0229(10)
C017 0.0693(13) 0.0454(10) 0.0797(15) 0.0047(10) -0.0176(11) -0.0111(9)
C018 0.0691(13) 0.0651(13) 0.0659(13) 0.0021(10) -0.0263(11) -0.0114(11)
C019 0.0781(14) 0.0476(11) 0.0708(14) -0.0201(10) -0.0228(11) -0.0074(10)
C01A 0.0976(18) 0.0585(12) 0.0545(12) -0.0125(10) -0.0169(12) -0.0155(12)
C01B 0.0540(12) 0.0922(17) 0.0857(16) -0.0103(13) -0.0124(11) -0.0381(12)
C01C 0.0862(16) 0.0644(14) 0.0765(15) -0.0332(12) -0.0180(13) -0.0163(12)
C01D 0.0833(16) 0.0804(16) 0.0510(12) -0.0148(11) 0.0059(11) -0.0176(13)
C01E 0.0769(14) 0.0783(15) 0.0538(12) 0.0144(11) -0.0205(10) -0.0291(12)
C01F 0.0669(14) 0.0801(16) 0.0826(17) -0.0070(13) -0.0196(12) -0.0247(12)
C01G 0.0768(15) 0.0444(11) 0.101(2) -0.0054(12) -0.0180(14) -0.0010(10)
C01H 0.0848(16) 0.0494(12) 0.0920(18) -0.0308(12) -0.0083(13) -0.0126(11)
C01I 0.0961(19) 0.0807(17) 0.0675(15) 0.0208(13) -0.0195(14) -0.0316(15)
C01J 0.0861(17) 0.0791(16) 0.0661(14) -0.0037(12) -0.0047(12) -0.0376(14)
C01K 0.0785(16) 0.0607(14) 0.0911(18) 0.0102(13) -0.0318(14) 0.0009(12)
C01L 0.0800(17) 0.095(2) 0.108(2) -0.0321(17) -0.0378(16) -0.0317(15)
C01M 0.129(3) 0.0536(14) 0.105(2) -0.0167(14) -0.0026(19) -0.0351(16)
C01N 0.121(3) 0.107(2) 0.100(2) 0.0036(19) -0.010(2) -0.067(2)
C01O 0.170(4) 0.100(2) 0.0760(19) -0.0406(17) -0.012(2) -0.039(2)

loop_
_atom_type_symbol
_atom_type_description
_atom_type_scat_dispersion_real
_atom_type_scat_dispersion_imag
_atom_type_scat_source
C C 0.0181 0.0091 'International Tables Vol C Tables 4.2.6.8 and 6.1.1.4'
H H 0.0000 0.0000 'International Tables Vol C Tables 4.2.6.8 and 6.1.1.4'
N N 0.0311 0.0180 'International Tables Vol C Tables 4.2.6.8 and 6.1.1.4'
O O 0.0492 0.0322 'International Tables Vol C Tables 4.2.6.8 and 6.1.1.4'
S S 0.3331 0.5567 'International Tables Vol C Tables 4.2.6.8 and 6.1.1.4'

loop_
_geom_angle_atom_site_label_1
_geom_angle_atom_site_label_2
_geom_angle_atom_site_label_3
_geom_angle
O003 S001 N006 105.32(8)
O003 S001 C00D 108.84(9)
O004 S001 O003 120.23(9)
O004 S001 N006 107.49(8)
O004 S001 C00D 109.23(9)
N006 S001 C00D 104.56(8)
O005 S002 O007 120.77(10)
O005 S002 N008 106.97(8)
O005 S002 C00Q 108.95(10)
O007 S002 N008 104.48(9)
O007 S002 C00Q 108.83(10)
N008 S002 C00Q 105.79(9)
C009 N006 S001 114.55(11)
C00A N006 S001 111.67(11)
C00A N006 C009 106.32(13)
C00F N008 S002 117.47(12)
C00M N008 S002 113.35(13)
C00M N008 C00F 106.50(14)
C00E C009 N006 106.62(15)
C00L C009 N006 125.76(16)
C00L C009 C00E 127.26(17)
C00B C00A N006 107.99(16)
C00O C00A N006 131.43(17)
C00O C00A C00B 120.55(18)
C00A C00B C00P 123.35(19)
C00E C00B C00A 111.44(16)
C00E C00B C00P 125.20(18)
C00R C00C C00G 117.95(17)
C00Y C00C C00G 124.24(18)
C00Y C00C C00R 117.53(18)
C00J C00D S001 119.65(14)
C00W C00D S001 119.37(15)
C00W C00D C00J 120.90(17)
C00B C00E C009 106.81(16)
C00U C00E C009 134.88(19)
C00U C00E C00B 118.26(18)
N008 C00F C00H 106.84(15)
C00G C00F N008 127.89(16)
C00G C00F C00H 124.74(16)
C00C C00G H00G 112.9
C00F C00G C00C 134.13(17)
C00F C00G H00G 112.9
C00K C00H C00F 107.10(16)
C00X C00H C00F 133.81(18)
C00X C00H C00K 118.79(18)
C00N C00I C00L 123.41(17)
C00N C00I C00V 117.80(18)
C00V C00I C00L 118.59(18)
C00D C00J H00J 120.4
C00T C00J C00D 119.19(18)
C00T C00J H00J 120.4
C00H C00K C00M 111.33(17)
C00H C00K C011 124.7(2)
C00M C00K C011 123.9(2)
C009 C00L C00I 131.85(17)
C009 C00L H00L 114.1
C00I C00L H00L 114.1
C00K C00M N008 107.92(16)
C018 C00M N008 132.3(2)
C018 C00M C00K 119.7(2)
C00I C00N H00N 119.4
C00Z C00N C00I 121.1(2)
C00Z C00N H00N 119.4
C00A C00O H00O 121.6
C00A C00O C013 116.7(2)
C013 C00O H00O 121.6
C00B C00P C015 116.01(19)
C00B C00P C019 115.3(2)
C019 C00P C015 128.7(2)
C012 C00Q S002 118.94(17)
C01E C00Q S002 120.48(17)
C01E C00Q C012 120.6(2)
C00C C00R H00R 119.4
C017 C00R C00C 121.2(2)
C017 C00R H00R 119.4
C00T C00S C01B 118.56(19)
C00T C00S C01L 120.7(2)
C01B C00S C01L 120.8(2)
C00J C00T C00S 121.1(2)
C00J C00T H00T 119.4
C00S C00T H00T 119.4
C00E C00U H00U 121.1
C00E C00U C016 117.8(2)
C016 C00U H00U 121.1
C00I C00V H00V 119.9
C01D C00V C00I 120.3(2)
C01D C00V H00V 119.9
C00D C00W H00W 120.7
C01B C00W C00D 118.7(2)
C01B C00W H00W 120.7
C00H C00X H00X 121.1
C00H C00X C01C 117.7(2)
C01C C00X H00X 121.1
C00C C00Y H00Y 119.6
C014 C00Y C00C 120.7(2)
C014 C00Y H00Y 119.6
C00N C00Z H00Z 119.4
C00N C00Z C01A 121.2(2)
C01A C00Z H00Z 119.4
C014 C010 C01M 122.2(3)
C017 C010 C014 117.5(2)
C017 C010 C01M 120.3(2)
C00K C011 C01G 115.7(2)
C00K C011 C01H 115.3(2)
C01H C011 C01G 129.0(2)
C00Q C012 H012 120.5
C01F C012 C00Q 119.1(2)
C01F C012 H012 120.5
C00O C013 H013 118.2
C015 C013 C00O 123.5(2)
C015 C013 H013 118.2
C00Y C014 C010 121.6(2)
C00Y C014 H014 119.2
C010 C014 H014 119.2
C00P C015 H015 120.1
C013 C015 C00P 119.8(2)
C013 C015 H015 120.1
C00U C016 H016 118.3
C019 C016 C00U 123.4(2)
C019 C016 H016 118.3
C00R C017 C010 121.4(2)
C00R C017 H017 119.3
C010 C017 H017 119.3
C00M C018 H018 121.7
C00M C018 C01K 116.6(2)
C01K C018 H018 121.7
C00P C019 H019 119.9
C016 C019 C00P 120.1(2)
C016 C019 H019 119.9
C00Z C01A C01D 117.6(2)
C00Z C01A C01O 121.3(3)
C01D C01A C01O 121.1(3)
C00S C01B H01B 119.2
C00W C01B C00S 121.6(2)
C00W C01B H01B 119.2
C00X C01C H01I 118.5
C01H C01C C00X 123.0(2)
C01H C01C H01I 118.5
C00V C01D C01A 121.9(2)
C00V C01D H01D 119.0
C01A C01D H01D 119.0
C00Q C01E H01J 120.5
C01I C01E C00Q 118.9(2)
C01I C01E H01J 120.5
C012 C01F H01K 119.2
C012 C01F C01J 121.6(2)
C01J C01F H01K 119.2
C011 C01G H01L 120.1
C01K C01G C011 119.7(2)
C01K C01G H01L 120.1
C011 C01H H01M 119.8
C01C C01H C011 120.5(2)
C01C C01H H01M 119.8
C01E C01I H01N 119.1
C01E C01I C01J 121.9(2)
C01J C01I H01N 119.1
C01F C01J C01N 120.5(3)
C01I C01J C01F 118.0(2)
C01I C01J C01N 121.5(3)
C018 C01K H01O 117.9
C01G C01K C018 124.3(2)
C01G C01K H01O 117.9
C00S C01L H01A 109.5
C00S C01L H01C 109.5
C00S C01L H01E 109.5
H01A C01L H01C 109.5
H01A C01L H01E 109.5
H01C C01L H01E 109.5
C010 C01M H01P 109.5
C010 C01M H01Q 109.5
C010 C01M H01R 109.5
H01P C01M H01Q 109.5
H01P C01M H01R 109.5
H01Q C01M H01R 109.5
C01J C01N H01S 109.5
C01J C01N H01T 109.5
C01J C01N H01U 109.5
H01S C01N H01T 109.5
H01S C01N H01U 109.5
H01T C01N H01U 109.5
C01A C01O H01F 109.5
C01A C01O H01G 109.5
C01A C01O H01H 109.5
H01F C01O H01G 109.5
H01F C01O H01H 109.5
H01G C01O H01H 109.5

loop_
_geom_bond_atom_site_label_1
_geom_bond_atom_site_label_2
_geom_bond_distance
S001 O003 1.4309(15)
S001 O004 1.4218(15)
S001 N006 1.7010(14)
S001 C00D 1.7617(17)
S002 O005 1.4202(16)
S002 O007 1.4304(15)
S002 N008 1.6942(16)
S002 C00Q 1.757(2)
N006 C009 1.474(2)
N006 C00A 1.445(2)
N008 C00F 1.466(2)
N008 C00M 1.449(2)
C009 C00E 1.467(2)
C009 C00L 1.343(3)
C00A C00B 1.400(3)
C00A C00O 1.365(3)
C00B C00E 1.396(3)
C00B C00P 1.400(3)
C00C C00G 1.460(2)
C00C C00R 1.392(3)
C00C C00Y 1.389(3)
C00D C00J 1.385(3)
C00D C00W 1.383(3)
C00E C00U 1.380(3)
C00F C00G 1.343(3)
C00F C00H 1.467(2)
C00G H00G 0.9300
C00H C00K 1.392(3)
C00H C00X 1.377(3)
C00I C00L 1.460(3)
C00I C00N 1.393(3)
C00I C00V 1.397(3)
C00J H00J 0.9300
C00J C00T 1.379(3)
C00K C00M 1.401(3)
C00K C011 1.402(3)
C00L H00L 0.9300
C00M C018 1.362(3)
C00N H00N 0.9300
C00N C00Z 1.379(3)
C00O H00O 0.9300
C00O C013 1.418(3)
C00P C015 1.417(3)
C00P C019 1.412(3)
C00Q C012 1.386(3)
C00Q C01E 1.382(3)
C00R H00R 0.9300
C00R C017 1.377(3)
C00S C00T 1.380(3)
C00S C01B 1.387(4)
C00S C01L 1.515(3)
C00T H00T 0.9300
C00U H00U 0.9300
C00U C016 1.410(3)
C00V H00V 0.9300
C00V C01D 1.377(3)
C00W H00W 0.9300
C00W C01B 1.378(3)
C00X H00X 0.9300
C00X C01C 1.411(3)
C00Y H00Y 0.9300
C00Y C014 1.383(3)
C00Z H00Z 0.9300
C00Z C01A 1.384(4)
C010 C014 1.385(4)
C010 C017 1.380(4)
C010 C01M 1.512(3)
C011 C01G 1.414(4)
C011 C01H 1.409(4)
C012 H012 0.9300
C012 C01F 1.374(3)
C013 H013 0.9300
C013 C015 1.375(3)
C014 H014 0.9300
C015 H015 0.9300
C016 H016 0.9300
C016 C019 1.374(4)
C017 H017 0.9300
C018 H018 0.9300
C018 C01K 1.423(4)
C019 H019 0.9300
C01A C01D 1.387(4)
C01A C01O 1.513(3)
C01B H01B 0.9300
C01C H01I 0.9300
C01C C01H 1.369(4)
C01D H01D 0.9300
C01E H01J 0.9300
C01E C01I 1.373(4)
C01F H01K 0.9300
C01F C01J 1.383(4)
C01G H01L 0.9300
C01G C01K 1.357(4)
C01H H01M 0.9300
C01I H01N 0.9300
C01I C01J 1.381(4)
C01J C01N 1.512(4)
C01K H01O 0.9300
C01L H01A 0.9600
C01L H01C 0.9600
C01L H01E 0.9600
C01M H01P 0.9600
C01M H01Q 0.9600
C01M H01R 0.9600
C01N H01S 0.9600
C01N H01T 0.9600
C01N H01U 0.9600
C01O H01F 0.9600
C01O H01G 0.9600
C01O H01H 0.9600
